data_7219845
loop_
_publ_author_name
'Yang, Li-Zi'
'Fang, Ran'
'Dou, Wei'
'Kirillov, Alexander M.'
'Xu, Cai-ling'
'Liu, Wei-Sheng'

_publ_section_title
;
 Structural diversity in new coordination polymers modulated by semirigid
 ether-linked pyridine-phthalate building block and ancillary ligands:
 syntheses, structures, and luminescence properties
;
_journal_issue 16
_journal_name_full CrystEngComm
_journal_page_first 3117
_journal_paper_doi 10.1039/C5CE00341E
_journal_volume 17
_journal_year 2015
_chemical_formula_moiety '0.04(C100 H68 Cd4 N20 O20), 0.14(H2 O)'
_chemical_formula_sum 'C3.57 H2.71 Cd0.14 N0.71 O0.86'
_chemical_formula_weight 85.41
_chemical_name_systematic
;
 ? 
;
_space_group_crystal_system monoclinic
_space_group_IT_number 14
_space_group_name_Hall '-P 2ybc'
_space_group_name_H-M_alt 'P 1 21/c 1'
_symmetry_space_group_name_Hall '-P 2ybc'
_symmetry_space_group_name_H-M 'P 1 21/c 1'
_atom_sites_solution_hydrogens geom
_atom_sites_solution_primary direct
_atom_sites_solution_secondary difmap
_audit_creation_date 2015-02-06
_audit_creation_method
;
Olex2 1.2
(compiled 2015.01.26 svn.r3150 for OlexSys, GUI svn.r4998)
;
_audit_update_record
;
2015-02-09 deposited with the CCDC.
2015-03-10 downloaded from the CCDC.
;
_cell_angle_alpha 90.00
_cell_angle_beta 98.332(3)
_cell_angle_gamma 90.00
_cell_formula_units_Z 28
_cell_length_a 13.9673(5)
_cell_length_b 11.3875(2)
_cell_length_c 14.9718(4)
_cell_measurement_reflns_used 4099
_cell_measurement_temperature 293.22(10)
_cell_measurement_theta_max 30.0780
_cell_measurement_theta_min 3.2730
_cell_volume 2356.17(11)
_computing_cell_refinement
;
CrysAlisPro, Agilent Technologies,
Version 1.171.36.28 (release 01-02-2013 CrysAlis171 .NET)
(compiled Feb  1 2013,16:14:44)
;
_computing_data_collection
;
CrysAlisPro, Agilent Technologies,
Version 1.171.36.28 (release 01-02-2013 CrysAlis171 .NET)
(compiled Feb  1 2013,16:14:44)
;
_computing_data_reduction
;
CrysAlisPro, Agilent Technologies,
Version 1.171.36.28 (release 01-02-2013 CrysAlis171 .NET)
(compiled Feb  1 2013,16:14:44)
;
_computing_molecular_graphics 'Olex2 (Dolomanov et al., 2009)'
_computing_publication_material 'Olex2 (Dolomanov et al., 2009)'
_computing_structure_refinement 'XL (Sheldrick, 2008)'
_computing_structure_solution 'SHELXS-97 (Sheldrick, 1990)'
_diffrn_ambient_temperature 293.22(10)
_diffrn_detector_area_resol_mean 10.5058
_diffrn_measured_fraction_theta_full 0.998
_diffrn_measured_fraction_theta_max 0.998
_diffrn_measurement_details
;
  1 omega  -85.00   -4.00   1.0000    8.0000
omega____ theta____ kappa____ phi______ frames
    -      -15.1154  -38.0000    0.0000 81

  2 omega  -91.00   11.00   1.0000    8.0000
omega____ theta____ kappa____ phi______ frames
    -      -15.1154  -77.0000 -180.0000 102

  3 omega    7.00   40.00   1.0000    8.0000
omega____ theta____ kappa____ phi______ frames
    -       15.2716  -36.0000 -101.0000 33
;
_diffrn_measurement_device_type 'Xcalibur, Atlas, Gemini ultra'
_diffrn_measurement_method '\w scans'
_diffrn_orient_matrix_UB_11 0.0433661000
_diffrn_orient_matrix_UB_12 -0.0273615000
_diffrn_orient_matrix_UB_13 0.0203010000
_diffrn_orient_matrix_UB_21 -0.0216694000
_diffrn_orient_matrix_UB_22 -0.0559588000
_diffrn_orient_matrix_UB_23 -0.0088570000
_diffrn_orient_matrix_UB_31 0.0168726000
_diffrn_orient_matrix_UB_32 -0.0014259000
_diffrn_orient_matrix_UB_33 -0.0424285000
_diffrn_radiation_monochromator graphite
_diffrn_radiation_type MoK\a
_diffrn_radiation_wavelength 0.71073
_diffrn_reflns_av_R_equivalents 0.0289
_diffrn_reflns_av_unetI/netI 0.0395
_diffrn_reflns_limit_h_max 16
_diffrn_reflns_limit_h_min -15
_diffrn_reflns_limit_k_max 13
_diffrn_reflns_limit_k_min -13
_diffrn_reflns_limit_l_max 17
_diffrn_reflns_limit_l_min -14
_diffrn_reflns_number 10446
_diffrn_reflns_theta_full 25.15
_diffrn_reflns_theta_max 25.15
_diffrn_reflns_theta_min 2.58
_diffrn_source 'Enhance (Mo) X-ray Source'
_exptl_absorpt_coefficient_mu 0.980
_exptl_absorpt_correction_T_max 1.00000
_exptl_absorpt_correction_T_min 0.87007
_exptl_absorpt_correction_type multi-scan
_exptl_absorpt_process_details
;
CrysAlisPro, Agilent Technologies,
Version 1.171.36.28 (release 01-02-2013 CrysAlis171 .NET)
(compiled Feb  1 2013,16:14:44)
Empirical absorption correction using spherical harmonics,
 implemented in SCALE3 ABSPACK scaling algorithm.
;
_exptl_crystal_colour 'clear light colourless'
_exptl_crystal_colour_lustre clear
_exptl_crystal_colour_modifier light
_exptl_crystal_colour_primary colourless
_exptl_crystal_density_diffrn 1.685
_exptl_crystal_density_method 'not measured'
_exptl_crystal_description plate
_exptl_crystal_F_000 1200
_exptl_crystal_size_max 0.15
_exptl_crystal_size_mid 0.13
_exptl_crystal_size_min 0.12
_refine_diff_density_max 0.476
_refine_diff_density_min -0.487
_refine_diff_density_rms 0.074
_refine_ls_extinction_method none
_refine_ls_goodness_of_fit_ref 1.044
_refine_ls_hydrogen_treatment constr
_refine_ls_matrix_type full
_refine_ls_number_parameters 337
_refine_ls_number_reflns 4215
_refine_ls_number_restraints 12
_refine_ls_restrained_S_all 1.054
_refine_ls_R_factor_all 0.0534
_refine_ls_R_factor_gt 0.0323
_refine_ls_shift/su_max 0.000
_refine_ls_shift/su_mean 0.000
_refine_ls_structure_factor_coef Fsqd
_refine_ls_weighting_details 'calc w=1/[\s^2^(Fo^2^)+(0.0329P)^2^+1.7808P] where P=(Fo^2^+2Fc^2^)/3'
_refine_ls_weighting_scheme calc
_refine_ls_wR_factor_gt 0.0734
_refine_ls_wR_factor_ref 0.0861
_reflns_number_gt 3022
_reflns_number_total 4215
_reflns_threshold_expression >2sigma(I)
_cod_data_source_file c5ce00341e2.cif
_cod_data_source_block 0715-4-cd(no3)2
_cod_depositor_comments 'Adding full bibliography for 7219841--7219847.cif.'
_cod_original_cell_volume 2356.18(11)
_cod_database_code 7219845
_chemical_oxdiff_formula 'C H O N Cd'
_reflns_odcompleteness_completeness 99.29
_reflns_odcompleteness_iscentric 1
_reflns_odcompleteness_theta 28.02
_olex2_refinement_description
;
1. Fixed Uiso
 At 1.2 times of:
  All C(H) groups
 At 1.5 times of:
  All O(H,H) groups
2. Uiso/Uaniso restraints and constraints
Uanis(C32) \\sim Ueq: with sigma of 0.01 and sigma for terminal atoms of 0.02
Uanis(O12) \\sim Ueq: with sigma of 0.01 and sigma for terminal atoms of 0.02
3.a Free rotating group:
 O12(H12A,H12B)
3.b Aromatic/amide H refined with riding coordinates:
 C23(H23), C22(H22), C12(H12), C33(H33), C34(H34), C1(H1), C13(H13), C16(H16),
 C18(H18), C19(H19), C20(H20), C21(H21), C25(H25), C26(H26), C28(H28), C35(H35),
  C32(H32)
;
_olex2_submission_special_instructions 'No special instructions were received'

loop_
_space_group_symop_id
_space_group_symop_operation_xyz
1 'x, y, z'
2 '-x, y+1/2, -z+1/2'
3 '-x, -y, -z'
4 'x, -y-1/2, z-1/2'

loop_
_atom_site_label
_atom_site_type_symbol
_atom_site_fract_x
_atom_site_fract_y
_atom_site_fract_z
_atom_site_U_iso_or_equiv
_atom_site_adp_type
_atom_site_occupancy
_atom_site_calc_flag
_atom_site_refinement_flags_posn
_atom_site_refinement_flags_adp
O3 O 0.44014(19) 0.6187(2) 0.25432(17) 0.0423(7) Uani 1 d . .
O2 O 0.4261(2) 0.8038(2) 0.21161(17) 0.0437(7) Uani 1 d . .
C11 C 0.3931(3) 0.7006(3) 0.2120(2) 0.0345(9) Uani 1 d . .
N2 N 0.3505(2) -0.6312(3) -0.1951(2) 0.0373(8) Uani 1 d . .
C23 C 0.2541(3) -0.6315(4) -0.1871(3) 0.0471(11) Uani 1 d . .
H23 H 0.2115 -0.6925 -0.2053 0.057 Uiso 1 calc R .
C22 C 0.2300(3) -0.5313(4) -0.1493(3) 0.0509(12) Uani 1 d . .
H22 H 0.1689 -0.5102 -0.1371 0.061 Uiso 1 calc R .
C12 C 0.3835(3) -0.5293(3) -0.1611(2) 0.0377(10) Uani 1 d . .
H12 H 0.4474 -0.5047 -0.1578 0.045 Uiso 1 calc R .
N4 N 0.3129(2) -0.4660(3) -0.1319(2) 0.0369(8) Uani 1 d . .
C15 C 0.3220(3) -0.3479(3) -0.0987(2) 0.0351(9) Uani 1 d . .
C33 C 0.4041(3) -0.3149(3) -0.0415(2) 0.0397(10) Uani 1 d . .
H33 H 0.4525 -0.3694 -0.0227 0.048 Uiso 1 calc R .
C34 C 0.2503(3) -0.2687(3) -0.1261(3) 0.0437(11) Uani 1 d . .
H34 H 0.1957 -0.2918 -0.1653 0.052 Uiso 1 calc R .
Cd1 Cd 0.42442(2) 0.24966(2) 0.212249(16) 0.03114(11) Uani 1 d . .
C1 C 0.2325(3) 0.7666(3) 0.1335(3) 0.0411(10) Uani 1 d . .
H1 H 0.2509 0.8436 0.1475 0.049 Uiso 1 calc R .
C2 C 0.3307(3) 0.4535(3) 0.1644(2) 0.0323(9) Uani 1 d . .
C3 C 0.1776(3) 0.5400(3) 0.0914(3) 0.0396(10) Uani 1 d . .
C4 C 0.2954(3) 0.6752(3) 0.1607(2) 0.0314(9) Uani 1 d . .
C7 C 0.2682(3) 0.5591(3) 0.1397(2) 0.0308(8) Uani 1 d . .
C8 C 0.3416(3) -0.1196(3) -0.0396(2) 0.0348(9) Uani 1 d . .
O6 O 0.1517(2) 0.4249(3) 0.0655(2) 0.0566(8) Uani 1 d . .
N5 N 0.3493(2) -0.0009(3) -0.00767(19) 0.0366(8) Uani 1 d . .
C13 C 0.3822(3) 0.0333(3) 0.0771(2) 0.0381(10) Uani 1 d . .
H13 H 0.4073 -0.0171 0.1235 0.046 Uiso 1 calc R .
C16 C 0.3185(3) 0.0985(3) -0.0552(3) 0.0438(10) Uani 1 d . .
H16 H 0.2923 0.1026 -0.1159 0.053 Uiso 1 calc R .
N1 N 0.3742(2) 0.1478(3) 0.08573(19) 0.0368(8) Uani 1 d . .
C18 C 0.3332(3) 0.1879(3) 0.0026(3) 0.0424(10) Uani 1 d . .
H18 H 0.3179 0.2659 -0.0114 0.051 Uiso 1 calc R .
C19 C 0.4136(3) -0.1985(3) -0.0123(2) 0.0371(9) Uani 1 d . .
H19 H 0.4688 -0.1747 0.0256 0.044 Uiso 1 calc R .
C20 C 0.1146(3) 0.6289(4) 0.0637(3) 0.0538(12) Uani 1 d . .
H20 H 0.0543 0.6128 0.0310 0.065 Uiso 1 calc R .
C21 C 0.1424(3) 0.7432(4) 0.0853(3) 0.0521(12) Uani 1 d . .
H21 H 0.1001 0.8048 0.0674 0.063 Uiso 1 calc R .
C25 C 0.2591(3) -0.1537(3) -0.0953(3) 0.0446(10) Uani 1 d . .
H25 H 0.2096 -0.1000 -0.1123 0.054 Uiso 1 calc R .
C26 C 0.0806(5) 0.2447(5) 0.0950(5) 0.085(2) Uani 1 d . .
H26 H 0.0997 0.2153 0.0424 0.102 Uiso 1 calc R .
C27 C 0.1037(3) 0.3592(4) 0.1230(4) 0.0604(13) Uani 1 d . .
C28 C 0.0796(4) 0.3992(5) 0.2028(4) 0.0778(17) Uani 1 d . .
H28 H 0.0970 0.4747 0.2225 0.093 Uiso 1 calc R .
C35 C 0.0296(5) 0.1769(5) 0.1459(5) 0.088(2) Uani 1 d . .
H35 H 0.0107 0.1016 0.1268 0.105 Uiso 1 calc R .
N6 N 0.0295(4) 0.3277(6) 0.2543(4) 0.118(2) Uani 1 d . .
C32 C 0.0075(5) 0.2161(6) 0.2198(6) 0.104(2) Uani 1 d . U
H32 H -0.0261 0.1661 0.2533 0.125 Uiso 1 calc R .
O7 O 0.3958(2) 0.4275(2) 0.11859(17) 0.0402(7) Uani 1 d . .
O8 O 0.3107(2) 0.3911(2) 0.22861(17) 0.0418(7) Uani 1 d . .
O12 O 0.0464(10) 0.0361(14) -0.0701(13) 0.348(6) Uani 1 d . U
H12A H 0.1037 0.0322 -0.0418 0.522 Uiso 1 d G .
H12B H 0.0451 0.0833 -0.1142 0.522 Uiso 1 d G .

loop_
_atom_site_aniso_label
_atom_site_aniso_U_11
_atom_site_aniso_U_22
_atom_site_aniso_U_33
_atom_site_aniso_U_23
_atom_site_aniso_U_13
_atom_site_aniso_U_12
O3 0.0427(17) 0.0336(15) 0.0464(16) 0.0026(13) -0.0076(13) 0.0038(13)
O2 0.053(2) 0.0265(15) 0.0475(17) 0.0029(12) -0.0054(14) -0.0045(13)
C11 0.048(3) 0.029(2) 0.027(2) -0.0038(17) 0.0064(18) 0.004(2)
N2 0.046(2) 0.0278(16) 0.0385(18) -0.0034(14) 0.0076(15) -0.0046(16)
C23 0.047(3) 0.038(2) 0.056(3) -0.011(2) 0.007(2) -0.010(2)
C22 0.040(3) 0.048(3) 0.067(3) -0.016(2) 0.015(2) -0.008(2)
C12 0.041(3) 0.032(2) 0.041(2) -0.0044(17) 0.0082(19) -0.0042(19)
N4 0.039(2) 0.0308(17) 0.0424(19) -0.0123(14) 0.0104(15) -0.0027(16)
C15 0.043(3) 0.030(2) 0.034(2) -0.0053(17) 0.0100(18) -0.0020(19)
C33 0.046(3) 0.033(2) 0.042(2) -0.0037(18) 0.009(2) 0.006(2)
C34 0.043(3) 0.040(2) 0.046(2) -0.0106(19) 0.003(2) -0.002(2)
Cd1 0.04197(19) 0.02115(15) 0.02871(16) 0.00074(11) -0.00019(12) 0.00112(13)
C1 0.052(3) 0.028(2) 0.044(2) 0.0062(17) 0.008(2) 0.000(2)
C2 0.036(2) 0.0250(18) 0.033(2) -0.0047(17) -0.0052(18) -0.0022(18)
C3 0.041(3) 0.035(2) 0.041(2) 0.0014(18) -0.0027(19) -0.001(2)
C4 0.038(2) 0.0285(19) 0.0275(19) 0.0032(15) 0.0038(16) 0.0003(18)
C7 0.037(2) 0.0286(19) 0.0267(19) 0.0040(16) 0.0030(16) 0.0052(18)
C8 0.046(3) 0.030(2) 0.030(2) -0.0046(16) 0.0083(18) 0.0002(19)
O6 0.058(2) 0.0481(18) 0.0588(19) -0.0030(15) -0.0072(16) -0.0101(16)
N5 0.054(2) 0.0269(16) 0.0284(17) -0.0029(14) 0.0040(15) 0.0006(16)
C13 0.052(3) 0.031(2) 0.031(2) 0.0016(16) 0.0031(18) 0.0010(19)
C16 0.065(3) 0.035(2) 0.029(2) -0.0001(18) -0.0049(19) 0.000(2)
N1 0.051(2) 0.0257(16) 0.0322(17) -0.0017(13) 0.0000(15) -0.0006(16)
C18 0.060(3) 0.029(2) 0.035(2) 0.0009(18) -0.003(2) 0.007(2)
C19 0.045(3) 0.031(2) 0.035(2) -0.0082(18) 0.0065(18) -0.002(2)
C20 0.036(3) 0.058(3) 0.062(3) 0.006(2) -0.011(2) 0.002(2)
C21 0.044(3) 0.047(3) 0.064(3) 0.010(2) 0.002(2) 0.015(2)
C25 0.050(3) 0.035(2) 0.047(2) -0.0045(19) 0.001(2) 0.007(2)
C26 0.077(4) 0.054(3) 0.110(5) 0.002(3) -0.032(4) -0.008(3)
C27 0.040(3) 0.054(3) 0.082(4) 0.008(3) -0.010(3) -0.006(2)
C28 0.065(4) 0.060(3) 0.114(5) 0.017(3) 0.032(3) -0.008(3)
C35 0.080(5) 0.048(3) 0.124(6) 0.015(4) -0.022(4) -0.030(3)
N6 0.095(5) 0.103(4) 0.162(6) 0.033(4) 0.037(4) -0.007(4)
C32 0.075(5) 0.080(5) 0.152(6) 0.036(4) 0.000(4) -0.027(4)
O7 0.0432(18) 0.0312(14) 0.0471(16) -0.0051(12) 0.0091(14) 0.0038(13)
O8 0.0534(19) 0.0328(14) 0.0388(15) 0.0074(12) 0.0055(13) 0.0063(14)
O12 0.364(13) 0.289(12) 0.398(15) -0.067(11) 0.078(11) 0.055(11)

loop_
_atom_type_symbol
_atom_type_description
_atom_type_scat_dispersion_real
_atom_type_scat_dispersion_imag
_atom_type_scat_source
C C 0.0033 0.0016 'International Tables Vol C Tables 4.2.6.8 and 6.1.1.4'
H H 0.0000 0.0000 'International Tables Vol C Tables 4.2.6.8 and 6.1.1.4'
Cd Cd -0.8075 1.2024 'International Tables Vol C Tables 4.2.6.8 and 6.1.1.4'
N N 0.0061 0.0033 'International Tables Vol C Tables 4.2.6.8 and 6.1.1.4'
O O 0.0106 0.0060 'International Tables Vol C Tables 4.2.6.8 and 6.1.1.4'

loop_
_geom_angle_atom_site_label_1
_geom_angle_atom_site_label_2
_geom_angle_atom_site_label_3
_geom_angle
_geom_angle_site_symmetry_1
_geom_angle_site_symmetry_3
C11 O3 Cd1 89.0(2) . 2_655
C11 O2 Cd1 93.1(2) . 2_655
O3 C11 O2 121.9(4) . .
O3 C11 Cd1 63.2(2) . 2_655
O3 C11 C4 119.1(3) . .
O2 C11 Cd1 59.0(2) . 2_655
O2 C11 C4 118.9(3) . .
C4 C11 Cd1 174.0(2) . 2_655
C23 N2 Cd1 126.0(3) . 4
C12 N2 C23 105.1(3) . .
C12 N2 Cd1 126.0(3) . 4
C22 C23 N2 110.2(4) . .
C23 C22 N4 106.6(4) . .
N2 C12 N4 111.4(4) . .
C22 N4 C15 127.3(3) . .
C12 N4 C22 106.6(3) . .
C12 N4 C15 125.7(3) . .
C33 C15 N4 119.7(4) . .
C34 C15 N4 119.4(4) . .
C34 C15 C33 120.9(4) . .
C15 C33 C19 119.0(4) . .
C15 C34 C25 119.8(4) . .
O3 Cd1 C11 27.81(10) 2_645 2_645
O3 Cd1 C2 157.18(11) 2_645 .
O3 Cd1 O7 133.35(9) 2_645 .
O2 Cd1 O3 55.63(9) 2_645 2_645
O2 Cd1 C11 27.91(11) 2_645 2_645
O2 Cd1 C2 105.60(10) 2_645 .
O2 Cd1 O7 97.01(9) 2_645 .
C11 Cd1 C2 132.86(11) 2_645 .
N2 Cd1 O3 85.33(10) 4_556 2_645
N2 Cd1 O2 108.25(11) 4_556 2_645
N2 Cd1 C11 96.04(11) 4_556 2_645
N2 Cd1 C2 115.01(12) 4_556 .
N2 Cd1 O7 141.31(10) 4_556 .
N2 Cd1 O8 88.22(10) 4_556 .
N1 Cd1 O3 89.75(10) . 2_645
N1 Cd1 O2 134.66(11) . 2_645
N1 Cd1 C11 114.13(11) . 2_645
N1 Cd1 N2 95.36(11) . 4_556
N1 Cd1 C2 98.03(10) . .
N1 Cd1 O7 86.52(9) . .
N1 Cd1 O8 108.38(10) . .
O7 Cd1 C11 118.41(10) . 2_645
O7 Cd1 C2 27.47(10) . .
O8 Cd1 O3 161.27(9) . 2_645
O8 Cd1 O2 110.44(9) . 2_645
O8 Cd1 C11 136.60(11) . 2_645
O8 Cd1 C2 27.59(10) . .
O8 Cd1 O7 55.06(9) . .
C21 C1 C4 120.0(4) . .
C7 C2 Cd1 173.3(3) . .
O7 C2 Cd1 65.21(19) . .
O7 C2 C7 119.8(3) . .
O7 C2 O8 123.0(3) . .
O8 C2 Cd1 57.77(18) . .
O8 C2 C7 117.1(3) . .
C7 C3 O6 118.3(3) . .
C20 C3 C7 123.0(4) . .
C20 C3 O6 118.7(4) . .
C1 C4 C11 120.0(3) . .
C1 C4 C7 120.2(4) . .
C7 C4 C11 119.8(3) . .
C3 C7 C2 117.3(3) . .
C3 C7 C4 117.7(3) . .
C4 C7 C2 124.9(3) . .
C19 C8 N5 120.3(4) . .
C19 C8 C25 120.7(4) . .
C25 C8 N5 119.0(4) . .
C27 O6 C3 117.5(4) . .
C13 N5 C8 126.0(3) . .
C13 N5 C16 106.8(3) . .
C16 N5 C8 127.0(3) . .
N1 C13 N5 111.0(3) . .
C18 C16 N5 106.6(3) . .
C13 N1 Cd1 125.0(2) . .
C13 N1 C18 105.7(3) . .
C18 N1 Cd1 129.2(2) . .
C16 C18 N1 109.9(3) . .
C8 C19 C33 119.9(4) . .
C3 C20 C21 118.7(4) . .
C1 C21 C20 120.4(4) . .
C8 C25 C34 119.6(4) . .
C35 C26 C27 118.7(7) . .
O6 C27 C26 115.5(6) . .
C28 C27 O6 124.6(4) . .
C28 C27 C26 120.0(6) . .
C27 C28 N6 120.1(6) . .
C32 C35 C26 120.2(6) . .
C28 N6 C32 115.8(6) . .
C35 C32 N6 125.2(7) . .
C2 O7 Cd1 87.3(2) . .
C2 O8 Cd1 94.6(2) . .

loop_
_geom_bond_atom_site_label_1
_geom_bond_atom_site_label_2
_geom_bond_distance
_geom_bond_site_symmetry_2
O3 C11 1.257(4) .
O3 Cd1 2.404(3) 2_655
O2 C11 1.262(5) .
O2 Cd1 2.313(3) 2_655
C11 Cd1 2.693(4) 2_655
C11 C4 1.494(5) .
N2 C23 1.369(5) .
N2 C12 1.322(4) .
N2 Cd1 2.286(3) 4
C23 C22 1.338(5) .
C22 N4 1.368(5) .
C12 N4 1.345(5) .
N4 C15 1.432(4) .
C15 C33 1.381(5) .
C15 C34 1.366(5) .
C33 C19 1.396(5) .
C34 C25 1.388(5) .
Cd1 O3 2.404(3) 2_645
Cd1 O2 2.313(3) 2_645
Cd1 C11 2.693(4) 2_645
Cd1 N2 2.286(3) 4_556
Cd1 C2 2.710(4) .
Cd1 N1 2.245(3) .
Cd1 O7 2.463(3) .
Cd1 O8 2.300(3) .
C1 C4 1.385(5) .
C1 C21 1.383(6) .
C2 C7 1.501(5) .
C2 O7 1.251(4) .
C2 O8 1.259(4) .
C3 C7 1.380(5) .
C3 O6 1.400(5) .
C3 C20 1.365(6) .
C4 C7 1.398(5) .
C8 N5 1.432(5) .
C8 C19 1.366(5) .
C8 C25 1.377(5) .
O6 C27 1.385(6) .
N5 C13 1.343(4) .
N5 C16 1.373(5) .
C13 N1 1.316(4) .
C16 C18 1.333(5) .
N1 C18 1.371(5) .
C20 C21 1.384(6) .
C26 C27 1.394(7) .
C26 C35 1.358(9) .
C27 C28 1.366(7) .
C28 N6 1.380(7) .
C35 C32 1.271(9) .
N6 C32 1.389(9) .
